data_7247315
loop_
_publ_author_name
'Dutta, Dipjyoti'
'Gogoi, Anamika'
'Dutta, Rupjyoti'
'Harmalkar, Sarvesh S.'
'Lama, Prem'
'Dey, Sandeep Kumar'

_publ_section_title
;
 C--H hydrogen bond and halogen bond directed self-assembly of ethereal
 podands and C--X&#x22EF;F&#x2212;/HF2&#x2212; halogen bonding in solution
;
_journal_issue 40
_journal_name_full CrystEngComm
_journal_page_first 5650
_journal_page_last 5659
_journal_paper_doi 10.1039/D3CE00599B
_journal_volume 25
_journal_year 2023
_chemical_formula_sum 'C30 H27 I3 O3'
_chemical_formula_weight 816.21
_chemical_name_systematic 1,3,5-tris(4-iodo-phenoxymethyl)mesitylene
_space_group_crystal_system triclinic
_space_group_IT_number 2
_space_group_name_Hall '-P 1'
_space_group_name_H-M_alt 'P -1'
_atom_sites_solution_hydrogens geom
_atom_sites_solution_primary direct
_atom_sites_solution_secondary difmap
_audit_creation_method SHELXL-2019/2
_audit_update_record
;
2023-06-09 deposited with the CCDC.	2023-09-04 downloaded from the CCDC.
;
_cell_angle_alpha 106.195(10)
_cell_angle_beta 93.337(10)
_cell_angle_gamma 93.160(9)
_cell_formula_units_Z 2
_cell_length_a 9.645(3)
_cell_length_b 12.616(4)
_cell_length_c 14.168(5)
_cell_measurement_reflns_used 8917
_cell_measurement_temperature 298(2)
_cell_measurement_theta_max 23.01
_cell_measurement_theta_min 2.50
_cell_volume 1648.2(9)
_computing_cell_refinement 'Bruker SAINT'
_computing_data_collection 'Bruker APEX3'
_computing_data_reduction 'Bruker SAINT'
_computing_structure_refinement 'SHELXL-2019/2 (Sheldrick, 2019)'
_diffrn_ambient_temperature 298(2)
_diffrn_measured_fraction_theta_full 0.997
_diffrn_measured_fraction_theta_max 0.997
_diffrn_measurement_device_type 'Bruker APEX-III photon detector'
_diffrn_measurement_method '\f and \w scans'
_diffrn_radiation_type MoK\a
_diffrn_radiation_wavelength 0.71073
_diffrn_reflns_av_R_equivalents 0.0379
_diffrn_reflns_av_unetI/netI 0.0568
_diffrn_reflns_Laue_measured_fraction_full 0.997
_diffrn_reflns_Laue_measured_fraction_max 0.997
_diffrn_reflns_limit_h_max 11
_diffrn_reflns_limit_h_min -11
_diffrn_reflns_limit_k_max 14
_diffrn_reflns_limit_k_min -14
_diffrn_reflns_limit_l_max 16
_diffrn_reflns_limit_l_min -16
_diffrn_reflns_number 11722
_diffrn_reflns_point_group_measured_fraction_full 0.997
_diffrn_reflns_point_group_measured_fraction_max 0.997
_diffrn_reflns_theta_full 24.998
_diffrn_reflns_theta_max 24.998
_diffrn_reflns_theta_min 2.121
_exptl_absorpt_coefficient_mu 2.870
_exptl_absorpt_correction_type multi-scan
_exptl_absorpt_process_details SADABS
_exptl_crystal_colour colorless
_exptl_crystal_density_diffrn 1.645
_exptl_crystal_description rod
_exptl_crystal_F_000 780
_exptl_crystal_recrystallization_method 'Re-crystallisation from solvent: acetone dmf'
_exptl_crystal_size_max 0.330
_exptl_crystal_size_mid 0.220
_exptl_crystal_size_min 0.200
_exptl_transmission_factor_max 0.7457
_exptl_transmission_factor_min 0.5417
_refine_diff_density_max 0.781
_refine_diff_density_min -0.692
_refine_diff_density_rms 0.104
_refine_ls_extinction_method none
_refine_ls_goodness_of_fit_ref 1.067
_refine_ls_hydrogen_treatment constr
_refine_ls_matrix_type full
_refine_ls_number_parameters 353
_refine_ls_number_reflns 5791
_refine_ls_number_restraints 18
_refine_ls_restrained_S_all 1.101
_refine_ls_R_factor_all 0.1102
_refine_ls_R_factor_gt 0.0798
_refine_ls_shift/su_max 0.003
_refine_ls_shift/su_mean 0.000
_refine_ls_structure_factor_coef Fsqd
_refine_ls_weighting_details 'w=1/[\s^2^(Fo^2^)+(0.0693P)^2^+7.3666P] where P=(Fo^2^+2Fc^2^)/3'
_refine_ls_weighting_scheme calc
_refine_ls_wR_factor_gt 0.1896
_refine_ls_wR_factor_ref 0.2059
_reflns_Friedel_coverage 0.000
_reflns_number_gt 3938
_reflns_number_total 5791
_reflns_threshold_expression 'I > 2\s(I)'
_cod_data_source_file d3ce00599b2.cif
_cod_data_source_block POD_I
_cod_depositor_comments 'Adding full bibliography for 7247314--7247317.cif.'
_cod_database_code 7247315
_shelx_shelxl_version_number 2019/2
_shelx_space_group_comment
;
The symmetry employed for this shelxl refinement is uniquely defined
by the following loop, which should always be used as a source of
symmetry information in preference to the above space-group names.
They are only intended as comments.
;
_shelx_estimated_absorpt_t_min 0.451
_shelx_estimated_absorpt_t_max 0.598

loop_
_space_group_symop_operation_xyz
'x, y, z'
'-x, -y, -z'

loop_
_atom_site_label
_atom_site_type_symbol
_atom_site_fract_x
_atom_site_fract_y
_atom_site_fract_z
_atom_site_U_iso_or_equiv
_atom_site_adp_type
_atom_site_occupancy
_atom_site_site_symmetry_order
_atom_site_calc_flag
_atom_site_refinement_flags_posn
_atom_site_refinement_flags_adp
_atom_site_refinement_flags_occupancy
_atom_site_disorder_assembly
_atom_site_disorder_group
O1 O 0.7810(7) 0.3713(5) 0.3748(5) 0.0763(19) Uani 1 1 d . . . . .
O2 O 0.2483(6) 0.5998(6) 0.3076(5) 0.0741(18) Uani 1 1 d . . . . .
O3 O 0.6000(8) 0.8479(6) 0.6265(6) 0.094(2) Uani 1 1 d . . . . .
C1 C 0.4821(11) 0.4151(9) 0.2852(8) 0.083(3) Uani 1 1 d . . . . .
H1A H 0.524564 0.354773 0.301581 0.125 Uiso 1 1 calc R U . . .
H1B H 0.383465 0.407759 0.290505 0.125 Uiso 1 1 calc R U . . .
H1C H 0.499741 0.413890 0.218964 0.125 Uiso 1 1 calc R U . . .
C2 C 0.5411(8) 0.5204(7) 0.3536(7) 0.055(2) Uani 1 1 d . . . . .
C3 C 0.4926(8) 0.6192(8) 0.3422(7) 0.060(2) Uani 1 1 d . . . . .
C4 C 0.5440(9) 0.7211(7) 0.4076(7) 0.060(2) Uani 1 1 d . . . . .
C5 C 0.4844(12) 0.8297(8) 0.3996(9) 0.084(3) Uani 1 1 d . . . . .
H5A H 0.530939 0.891066 0.449609 0.126 Uiso 1 1 calc R U . . .
H5B H 0.498713 0.838858 0.335782 0.126 Uiso 1 1 calc R U . . .
H5C H 0.386505 0.826603 0.408524 0.126 Uiso 1 1 calc R U . . .
C6 C 0.6505(9) 0.7248(8) 0.4808(7) 0.066(2) Uani 1 1 d . . . . .
C7 C 0.7020(8) 0.6248(8) 0.4887(7) 0.059(2) Uani 1 1 d . . . . .
C8 C 0.8234(11) 0.6290(10) 0.5634(8) 0.088(3) Uani 1 1 d . . . . .
H8A H 0.850924 0.704663 0.598587 0.132 Uiso 1 1 calc R U . . .
H8B H 0.795450 0.589669 0.609108 0.132 Uiso 1 1 calc R U . . .
H8C H 0.900303 0.595247 0.529835 0.132 Uiso 1 1 calc R U . . .
C9 C 0.6446(9) 0.5247(7) 0.4294(7) 0.058(2) Uani 1 1 d . . . . .
C10 C 0.6873(9) 0.4186(8) 0.4468(8) 0.067(2) Uani 1 1 d . . . . .
H10A H 0.732594 0.433101 0.512543 0.081 Uiso 1 1 calc R U . . .
H10B H 0.605991 0.367783 0.441055 0.081 Uiso 1 1 calc R U . . .
C11 C 0.8079(9) 0.2638(8) 0.3679(8) 0.067(2) Uani 1 1 d . . . . .
C12 C 0.7919(12) 0.2143(9) 0.4426(9) 0.086(3) Uani 1 1 d . . . . .
H12 H 0.759183 0.254589 0.501499 0.104 Uiso 1 1 calc R U . . .
C13 C 0.8239(12) 0.1048(9) 0.4315(10) 0.093(3) Uani 1 1 d . . . . .
H13 H 0.814842 0.072806 0.482772 0.112 Uiso 1 1 calc R U . . .
C14 C 0.8677(11) 0.0471(9) 0.3454(11) 0.087(3) Uani 1 1 d . . . . .
C15 C 0.8893(12) 0.0946(10) 0.2708(10) 0.095(4) Uani 1 1 d . . . . .
H15 H 0.922154 0.053985 0.212194 0.114 Uiso 1 1 calc R U . . .
C16 C 0.8614(12) 0.2031(11) 0.2844(9) 0.093(3) Uani 1 1 d . . . . .
H16 H 0.879652 0.236372 0.235025 0.112 Uiso 1 1 calc R U . . .
C17 C 0.3757(8) 0.6154(9) 0.2638(7) 0.070(3) Uani 1 1 d . . . . .
H17A H 0.378405 0.684035 0.245523 0.084 Uiso 1 1 calc R U . . .
H17B H 0.384107 0.554685 0.205353 0.084 Uiso 1 1 calc R U . . .
C18 C 0.1257(8) 0.5971(8) 0.2515(7) 0.062(2) Uani 1 1 d . . . . .
C19 C 0.0046(9) 0.5810(9) 0.2957(8) 0.077(3) Uani 1 1 d . . . . .
H19 H 0.009493 0.572057 0.358753 0.092 Uiso 1 1 calc R U . . .
C20 C -0.1224(11) 0.5784(10) 0.2457(10) 0.088(3) Uani 1 1 d . . . . .
H20 H -0.203400 0.567979 0.275567 0.105 Uiso 1 1 calc R U . . .
C21 C -0.1318(9) 0.5906(8) 0.1549(8) 0.068(3) Uani 1 1 d . . . . .
C22 C -0.0124(10) 0.6061(9) 0.1105(7) 0.079(3) Uani 1 1 d . . . . .
H22 H -0.018016 0.615559 0.047636 0.095 Uiso 1 1 calc R U . . .
C23 C 0.1156(9) 0.6074(8) 0.1595(7) 0.069(3) Uani 1 1 d . . . . .
H23 H 0.196198 0.615541 0.128393 0.083 Uiso 1 1 calc R U . . .
C24 C 0.6989(11) 0.8314(8) 0.5550(8) 0.077(3) Uani 1 1 d . . . . .
H24A H 0.790879 0.827011 0.584601 0.092 Uiso 1 1 calc R U . . .
H24B H 0.702327 0.891477 0.524721 0.092 Uiso 1 1 calc R U . . .
C25 C 0.6170(11) 0.9369(10) 0.7046(9) 0.085(3) Uani 1 1 d . . . . .
C26 C 0.7282(11) 1.0134(8) 0.7302(9) 0.083(3) Uani 1 1 d . . . . .
H26 H 0.801190 1.006851 0.689329 0.099 Uiso 1 1 calc R U . . .
C27 C 0.7349(15) 1.0966(10) 0.8115(11) 0.107(4) Uani 1 1 d . . . . .
H27 H 0.814610 1.144904 0.827224 0.128 Uiso 1 1 calc R U . . .
C28 C 0.6319(15) 1.1146(12) 0.8725(10) 0.109(4) Uani 1 1 d . . . . .
C29 C 0.5163(17) 1.0464(15) 0.8485(13) 0.141(6) Uani 1 1 d . . . . .
H29 H 0.442069 1.059485 0.888199 0.169 Uiso 1 1 calc R U . . .
C30 C 0.5058(14) 0.9565(13) 0.7653(12) 0.127(5) Uani 1 1 d . . . . .
H30 H 0.425193 0.909123 0.749707 0.152 Uiso 1 1 calc R U . . .
I1B I 0.9034(5) -0.1171(4) 0.3177(5) 0.187(3) Uani 0.650(19) 1 d . U P A 2
I1A I 0.9005(4) -0.1245(3) 0.3273(3) 0.071(2) Uani 0.350(19) 1 d . . P A 1
I2A I -0.3271(7) 0.5871(8) 0.0850(4) 0.111(3) Uani 0.350(19) 1 d . . P A 1
I2B I -0.3270(4) 0.5995(4) 0.0808(3) 0.1140(15) Uani 0.650(19) 1 d . U P A 2
I3B I 0.6516(7) 1.2378(5) 1.0078(4) 0.221(4) Uani 0.650(19) 1 d . U P A 2
I3A I 0.6433(4) 1.2477(3) 1.0023(2) 0.075(2) Uani 0.350(19) 1 d . . P A 1

loop_
_atom_site_aniso_label
_atom_site_aniso_U_11
_atom_site_aniso_U_22
_atom_site_aniso_U_33
_atom_site_aniso_U_23
_atom_site_aniso_U_13
_atom_site_aniso_U_12
O1 0.073(4) 0.065(4) 0.107(5) 0.043(4) 0.029(4) 0.023(3)
O2 0.043(3) 0.108(5) 0.082(4) 0.041(4) 0.011(3) 0.014(3)
O3 0.078(5) 0.083(5) 0.100(6) -0.008(4) 0.024(4) -0.015(4)
C1 0.067(6) 0.081(7) 0.093(8) 0.012(6) 0.004(5) 0.001(5)
C2 0.038(4) 0.053(5) 0.080(6) 0.027(5) 0.013(4) -0.002(4)
C3 0.045(4) 0.067(6) 0.072(6) 0.024(5) 0.006(4) -0.003(4)
C4 0.048(5) 0.052(5) 0.085(6) 0.024(5) 0.014(4) 0.011(4)
C5 0.091(7) 0.064(6) 0.108(9) 0.039(6) 0.010(6) 0.025(5)
C6 0.051(5) 0.067(6) 0.077(6) 0.018(5) 0.012(5) -0.005(4)
C7 0.047(4) 0.069(6) 0.066(6) 0.024(5) 0.013(4) 0.002(4)
C8 0.068(6) 0.099(8) 0.097(8) 0.032(7) -0.011(6) -0.001(6)
C9 0.051(5) 0.054(5) 0.071(6) 0.020(5) 0.020(4) 0.006(4)
C10 0.052(5) 0.069(6) 0.090(7) 0.034(5) 0.022(5) 0.012(4)
C11 0.053(5) 0.073(6) 0.078(7) 0.026(5) 0.009(5) 0.007(5)
C12 0.095(8) 0.069(7) 0.092(8) 0.016(6) 0.024(6) 0.008(6)
C13 0.093(8) 0.061(6) 0.122(10) 0.015(7) 0.028(7) 0.006(6)
C14 0.073(7) 0.060(6) 0.128(10) 0.021(7) 0.027(7) 0.015(5)
C15 0.090(8) 0.076(7) 0.110(10) 0.006(7) 0.017(7) 0.022(6)
C16 0.077(7) 0.102(9) 0.099(9) 0.019(7) 0.026(6) 0.017(6)
C17 0.046(5) 0.091(7) 0.076(6) 0.030(6) 0.005(4) 0.006(5)
C18 0.046(5) 0.073(6) 0.067(6) 0.018(5) 0.014(4) 0.009(4)
C19 0.054(5) 0.111(8) 0.080(7) 0.050(6) 0.005(5) 0.006(5)
C20 0.057(6) 0.106(9) 0.115(10) 0.050(8) 0.028(6) 0.009(6)
C21 0.046(5) 0.076(6) 0.079(7) 0.015(5) -0.004(4) 0.015(4)
C22 0.069(6) 0.106(8) 0.060(6) 0.021(6) 0.008(5) 0.005(6)
C23 0.045(5) 0.092(7) 0.076(7) 0.029(6) 0.016(4) 0.010(5)
C24 0.071(6) 0.061(6) 0.091(7) 0.014(5) 0.002(6) -0.007(5)
C25 0.072(7) 0.084(8) 0.099(8) 0.027(7) 0.006(6) -0.002(6)
C26 0.078(7) 0.062(6) 0.098(8) 0.006(6) 0.014(6) -0.006(5)
C27 0.093(9) 0.082(8) 0.134(12) 0.018(8) -0.003(8) -0.014(7)
C28 0.094(9) 0.111(10) 0.102(10) 0.002(8) -0.001(8) -0.008(8)
C29 0.103(11) 0.151(14) 0.142(14) -0.005(12) 0.034(10) -0.007(10)
C30 0.082(8) 0.116(11) 0.151(13) -0.011(10) 0.020(9) -0.019(8)
I1B 0.173(4) 0.090(3) 0.294(6) 0.036(3) 0.061(3) 0.029(2)
I1A 0.061(2) 0.0334(18) 0.119(4) 0.0142(15) 0.0417(16) 0.0109(12)
I2A 0.049(3) 0.228(8) 0.056(3) 0.047(3) -0.0104(18) -0.003(3)
I2B 0.065(2) 0.122(2) 0.147(4) 0.0272(17) -0.0045(16) 0.0127(14)
I3B 0.240(6) 0.181(4) 0.215(6) 0.017(3) 0.018(3) 0.002(3)
I3A 0.086(3) 0.072(2) 0.046(3) -0.0182(12) 0.0089(11) 0.0073(13)

loop_
_atom_type_symbol
_atom_type_description
_atom_type_scat_dispersion_real
_atom_type_scat_dispersion_imag
_atom_type_scat_source
C C 0.0033 0.0016 'International Tables Vol C Tables 4.2.6.8 and 6.1.1.4'
H H 0.0000 0.0000 'International Tables Vol C Tables 4.2.6.8 and 6.1.1.4'
I I -0.4742 1.8119 'International Tables Vol C Tables 4.2.6.8 and 6.1.1.4'
O O 0.0106 0.0060 'International Tables Vol C Tables 4.2.6.8 and 6.1.1.4'

loop_
_geom_angle_atom_site_label_1
_geom_angle_atom_site_label_2
_geom_angle_atom_site_label_3
_geom_angle
_geom_angle_site_symmetry_1
_geom_angle_site_symmetry_3
_geom_angle_publ_flag
C11 O1 C10 115.4(7) . . ?
C18 O2 C17 117.0(7) . . ?
C25 O3 C24 119.4(8) . . ?
C2 C1 H1A 109.5 . . ?
C2 C1 H1B 109.5 . . ?
H1A C1 H1B 109.5 . . ?
C2 C1 H1C 109.5 . . ?
H1A C1 H1C 109.5 . . ?
H1B C1 H1C 109.5 . . ?
C3 C2 C9 119.5(8) . . ?
C3 C2 C1 118.5(8) . . ?
C9 C2 C1 122.0(8) . . ?
C2 C3 C4 120.0(8) . . ?
C2 C3 C17 119.9(8) . . ?
C4 C3 C17 119.9(8) . . ?
C3 C4 C6 120.1(8) . . ?
C3 C4 C5 120.4(9) . . ?
C6 C4 C5 119.6(9) . . ?
C4 C5 H5A 109.5 . . ?
C4 C5 H5B 109.5 . . ?
H5A C5 H5B 109.5 . . ?
C4 C5 H5C 109.5 . . ?
H5A C5 H5C 109.5 . . ?
H5B C5 H5C 109.5 . . ?
C4 C6 C7 119.0(8) . . ?
C4 C6 C24 120.5(9) . . ?
C7 C6 C24 120.2(9) . . ?
C9 C7 C6 120.9(8) . . ?
C9 C7 C8 120.0(9) . . ?
C6 C7 C8 119.2(9) . . ?
C7 C8 H8A 109.5 . . ?
C7 C8 H8B 109.5 . . ?
H8A C8 H8B 109.5 . . ?
C7 C8 H8C 109.5 . . ?
H8A C8 H8C 109.5 . . ?
H8B C8 H8C 109.5 . . ?
C7 C9 C2 120.3(8) . . ?
C7 C9 C10 120.5(9) . . ?
C2 C9 C10 119.2(8) . . ?
O1 C10 C9 108.3(7) . . ?
O1 C10 H10A 110.0 . . ?
C9 C10 H10A 110.0 . . ?
O1 C10 H10B 110.0 . . ?
C9 C10 H10B 110.0 . . ?
H10A C10 H10B 108.4 . . ?
C16 C11 O1 118.4(10) . . ?
C16 C11 C12 117.3(10) . . ?
O1 C11 C12 124.2(9) . . ?
C11 C12 C13 121.4(11) . . ?
C11 C12 H12 119.3 . . ?
C13 C12 H12 119.3 . . ?
C14 C13 C12 118.6(12) . . ?
C14 C13 H13 120.7 . . ?
C12 C13 H13 120.7 . . ?
C13 C14 C15 121.6(11) . . ?
C13 C14 I1B 121.7(10) . . ?
C15 C14 I1B 116.6(9) . . ?
C13 C14 I1A 117.4(10) . . ?
C15 C14 I1A 120.9(9) . . ?
C16 C15 C14 118.8(11) . . ?
C16 C15 H15 120.6 . . ?
C14 C15 H15 120.6 . . ?
C11 C16 C15 122.1(12) . . ?
C11 C16 H16 118.9 . . ?
C15 C16 H16 118.9 . . ?
O2 C17 C3 105.9(7) . . ?
O2 C17 H17A 110.6 . . ?
C3 C17 H17A 110.6 . . ?
O2 C17 H17B 110.6 . . ?
C3 C17 H17B 110.6 . . ?
H17A C17 H17B 108.7 . . ?
C23 C18 O2 125.6(8) . . ?
C23 C18 C19 118.9(8) . . ?
O2 C18 C19 115.5(8) . . ?
C20 C19 C18 119.6(10) . . ?
C20 C19 H19 120.2 . . ?
C18 C19 H19 120.2 . . ?
C21 C20 C19 121.2(9) . . ?
C21 C20 H20 119.4 . . ?
C19 C20 H20 119.4 . . ?
C20 C21 C22 119.6(9) . . ?
C20 C21 I2A 118.8(8) . . ?
C22 C21 I2A 121.6(8) . . ?
C20 C21 I2B 121.7(8) . . ?
C22 C21 I2B 118.6(8) . . ?
C21 C22 C23 119.7(9) . . ?
C21 C22 H22 120.1 . . ?
C23 C22 H22 120.1 . . ?
C18 C23 C22 121.0(9) . . ?
C18 C23 H23 119.5 . . ?
C22 C23 H23 119.5 . . ?
O3 C24 C6 105.3(7) . . ?
O3 C24 H24A 110.7 . . ?
C6 C24 H24A 110.7 . . ?
O3 C24 H24B 110.7 . . ?
C6 C24 H24B 110.7 . . ?
H24A C24 H24B 108.8 . . ?
O3 C25 C26 127.3(11) . . ?
O3 C25 C30 116.4(10) . . ?
C26 C25 C30 116.2(12) . . ?
C27 C26 C25 121.7(12) . . ?
C27 C26 H26 119.2 . . ?
C25 C26 H26 119.2 . . ?
C26 C27 C28 123.0(12) . . ?
C26 C27 H27 118.5 . . ?
C28 C27 H27 118.5 . . ?
C29 C28 C27 118.3(13) . . ?
C29 C28 I3B 119.1(12) . . ?
C27 C28 I3B 122.5(10) . . ?
C29 C28 I3A 118.9(12) . . ?
C27 C28 I3A 122.8(10) . . ?
C28 C29 C30 120.8(14) . . ?
C28 C29 H29 119.6 . . ?
C30 C29 H29 119.6 . . ?
C29 C30 C25 119.8(13) . . ?
C29 C30 H30 120.1 . . ?
C25 C30 H30 120.1 . . ?

loop_
_geom_bond_atom_site_label_1
_geom_bond_atom_site_label_2
_geom_bond_distance
_geom_bond_site_symmetry_2
_geom_bond_publ_flag
O1 C11 1.371(11) . ?
O1 C10 1.429(10) . ?
O2 C18 1.379(11) . ?
O2 C17 1.436(10) . ?
O3 C25 1.333(13) . ?
O3 C24 1.413(12) . ?
C1 C2 1.471(13) . ?
C1 H1A 0.9600 . ?
C1 H1B 0.9600 . ?
C1 H1C 0.9600 . ?
C2 C3 1.402(12) . ?
C2 C9 1.411(12) . ?
C3 C4 1.403(12) . ?
C3 C17 1.525(12) . ?
C4 C6 1.406(13) . ?
C4 C5 1.545(12) . ?
C5 H5A 0.9600 . ?
C5 H5B 0.9600 . ?
C5 H5C 0.9600 . ?
C6 C7 1.411(13) . ?
C6 C24 1.488(13) . ?
C7 C9 1.373(12) . ?
C7 C8 1.521(13) . ?
C8 H8A 0.9600 . ?
C8 H8B 0.9600 . ?
C8 H8C 0.9600 . ?
C9 C10 1.501(12) . ?
C10 H10A 0.9700 . ?
C10 H10B 0.9700 . ?
C11 C16 1.365(14) . ?
C11 C12 1.384(14) . ?
C12 C13 1.400(15) . ?
C12 H12 0.9300 . ?
C13 C14 1.340(15) . ?
C13 H13 0.9300 . ?
C14 C15 1.373(17) . ?
C14 I1B 2.051(11) . ?
C14 I1A 2.152(11) . ?
C15 C16 1.372(16) . ?
C15 H15 0.9300 . ?
C16 H16 0.9300 . ?
C17 H17A 0.9700 . ?
C17 H17B 0.9700 . ?
C18 C23 1.345(13) . ?
C18 C19 1.388(12) . ?
C19 C20 1.373(14) . ?
C19 H19 0.9300 . ?
C20 C21 1.336(14) . ?
C20 H20 0.9300 . ?
C21 C22 1.374(13) . ?
C21 I2A 2.069(10) . ?
C21 I2B 2.125(9) . ?
C22 C23 1.378(13) . ?
C22 H22 0.9300 . ?
C23 H23 0.9300 . ?
C24 H24A 0.9700 . ?
C24 H24B 0.9700 . ?
C25 C26 1.364(14) . ?
C25 C30 1.404(17) . ?
C26 C27 1.320(16) . ?
C26 H26 0.9300 . ?
C27 C28 1.342(18) . ?
C27 H27 0.9300 . ?
C28 C29 1.337(19) . ?
C28 I3B 2.096(14) . ?
C28 I3A 2.108(13) . ?
C29 C30 1.383(19) . ?
C29 H29 0.9300 . ?
C30 H30 0.9300 . ?

loop_
_geom_torsion_atom_site_label_1
_geom_torsion_atom_site_label_2
_geom_torsion_atom_site_label_3
_geom_torsion_atom_site_label_4
_geom_torsion
_geom_torsion_site_symmetry_1
_geom_torsion_site_symmetry_2
_geom_torsion_site_symmetry_3
_geom_torsion_site_symmetry_4
_geom_torsion_publ_flag
C9 C2 C3 C4 -1.8(12) . . . . ?
C1 C2 C3 C4 178.4(8) . . . . ?
C9 C2 C3 C17 -176.9(7) . . . . ?
C1 C2 C3 C17 3.3(12) . . . . ?
C2 C3 C4 C6 4.1(13) . . . . ?
C17 C3 C4 C6 179.1(8) . . . . ?
C2 C3 C4 C5 -176.1(8) . . . . ?
C17 C3 C4 C5 -1.0(13) . . . . ?
C3 C4 C6 C7 -1.5(13) . . . . ?
C5 C4 C6 C7 178.6(8) . . . . ?
C3 C4 C6 C24 -175.6(8) . . . . ?
C5 C4 C6 C24 4.5(13) . . . . ?
C4 C6 C7 C9 -3.4(13) . . . . ?
C24 C6 C7 C9 170.8(8) . . . . ?
C4 C6 C7 C8 176.2(9) . . . . ?
C24 C6 C7 C8 -9.7(13) . . . . ?
C6 C7 C9 C2 5.6(12) . . . . ?
C8 C7 C9 C2 -173.9(8) . . . . ?
C6 C7 C9 C10 -172.2(8) . . . . ?
C8 C7 C9 C10 8.3(12) . . . . ?
C3 C2 C9 C7 -3.0(12) . . . . ?
C1 C2 C9 C7 176.8(8) . . . . ?
C3 C2 C9 C10 174.8(7) . . . . ?
C1 C2 C9 C10 -5.4(12) . . . . ?
C11 O1 C10 C9 -167.5(8) . . . . ?
C7 C9 C10 O1 -102.8(10) . . . . ?
C2 C9 C10 O1 79.4(9) . . . . ?
C10 O1 C11 C16 161.2(9) . . . . ?
C10 O1 C11 C12 -22.7(13) . . . . ?
C16 C11 C12 C13 -2.6(16) . . . . ?
O1 C11 C12 C13 -178.7(10) . . . . ?
C11 C12 C13 C14 -1.5(18) . . . . ?
C12 C13 C14 C15 3.7(18) . . . . ?
C12 C13 C14 I1B -175.4(9) . . . . ?
C12 C13 C14 I1A -175.3(9) . . . . ?
C13 C14 C15 C16 -1.7(19) . . . . ?
I1B C14 C15 C16 177.4(9) . . . . ?
I1A C14 C15 C16 177.3(9) . . . . ?
O1 C11 C16 C15 -179.0(10) . . . . ?
C12 C11 C16 C15 4.7(17) . . . . ?
C14 C15 C16 C11 -2.7(18) . . . . ?
C18 O2 C17 C3 178.0(8) . . . . ?
C2 C3 C17 O2 83.6(10) . . . . ?
C4 C3 C17 O2 -91.5(10) . . . . ?
C17 O2 C18 C23 0.3(14) . . . . ?
C17 O2 C18 C19 179.5(9) . . . . ?
C23 C18 C19 C20 -1.5(16) . . . . ?
O2 C18 C19 C20 179.3(10) . . . . ?
C18 C19 C20 C21 0.3(18) . . . . ?
C19 C20 C21 C22 0.0(17) . . . . ?
C19 C20 C21 I2A -179.5(9) . . . . ?
C19 C20 C21 I2B -175.1(9) . . . . ?
C20 C21 C22 C23 0.8(16) . . . . ?
I2A C21 C22 C23 -179.7(8) . . . . ?
I2B C21 C22 C23 176.1(8) . . . . ?
O2 C18 C23 C22 -178.5(10) . . . . ?
C19 C18 C23 C22 2.3(15) . . . . ?
C21 C22 C23 C18 -2.0(16) . . . . ?
C25 O3 C24 C6 178.7(9) . . . . ?
C4 C6 C24 O3 80.5(11) . . . . ?
C7 C6 C24 O3 -93.6(10) . . . . ?
C24 O3 C25 C26 -6.0(18) . . . . ?
C24 O3 C25 C30 171.4(12) . . . . ?
O3 C25 C26 C27 -177.8(12) . . . . ?
C30 C25 C26 C27 4.8(19) . . . . ?
C25 C26 C27 C28 -3(2) . . . . ?
C26 C27 C28 C29 -1(2) . . . . ?
C26 C27 C28 I3B 174.1(11) . . . . ?
C26 C27 C28 I3A 180.0(10) . . . . ?
C27 C28 C29 C30 3(3) . . . . ?
I3B C28 C29 C30 -172.7(14) . . . . ?
I3A C28 C29 C30 -178.4(14) . . . . ?
C28 C29 C30 C25 -1(3) . . . . ?
O3 C25 C30 C29 179.1(15) . . . . ?
C26 C25 C30 C29 -3(2) . . . . ?
